data_1566691
loop_
_publ_author_name
'Zeng, Lintao'
'Chen, Tianhong'
'Zhu, Beitong'
'Koo, Seyoung'
'Tang, Yonghe'
'Lin, Weiying'
'James, Tony D.'
'Kim, Jong Seung'

_publ_section_title
;
 A molecular recognition platform for the simultaneous sensing of diverse
 chemical weapons
;
_journal_name_full 'Chemical Science'
_journal_paper_doi 10.1039/D2SC00299J
_journal_year 2022
_chemical_absolute_configuration rm
_chemical_formula_sum 'C17 H21 B F2 N4 O'
_chemical_formula_weight 346.19
_chemical_name_common BODIPY-DACO
_chemical_name_systematic
10-((2-acetamidocyclohexyl)iminio)-5,5-difluoro-5H,10H-dipyrrolo[1,2-c:2',1'-f][1,3,2]diazaborinin-5-uide
_space_group_crystal_system orthorhombic
_space_group_IT_number 19
_space_group_name_Hall 'P 2ac 2ab'
_space_group_name_H-M_alt 'P 21 21 21'
_atom_sites_solution_hydrogens geom
_audit_creation_method SHELXL-2018/3
_audit_update_record
;
2021-07-06 deposited with the CCDC.	2022-03-04 downloaded from the CCDC.
;
_cell_angle_alpha 90
_cell_angle_beta 90
_cell_angle_gamma 90
_cell_formula_units_Z 4
_cell_length_a 8.9883(16)
_cell_length_b 11.1112(16)
_cell_length_c 17.485(3)
_cell_measurement_reflns_used 1106
_cell_measurement_temperature 293(2)
_cell_measurement_theta_max 28.4560
_cell_measurement_theta_min 2.9920
_cell_volume 1746.2(5)
_computing_cell_refinement 'CrysAlisPro 1.171.39.7e (Rigaku OD, 2015)'
_computing_data_collection 'CrysAlisPro 1.171.39.7e (Rigaku OD, 2015)'
_computing_data_reduction 'CrysAlisPro 1.171.39.7e (Rigaku OD, 2015)'
_computing_structure_refinement 'SHELXL-2018/3 (Sheldrick, 2018)'
_computing_structure_solution 'SHELXT 2014/5 (Sheldrick, 2014)'
_diffrn_ambient_temperature 293(2)
_diffrn_measured_fraction_theta_full 0.998
_diffrn_measured_fraction_theta_max 0.997
_diffrn_measurement_device_type 'XtaLAB Mini (ROW)'
_diffrn_measurement_method '\w scans'
_diffrn_radiation_type MoK\a
_diffrn_radiation_wavelength 0.71073
_diffrn_reflns_av_R_equivalents 0.0411
_diffrn_reflns_av_unetI/netI 0.0694
_diffrn_reflns_Laue_measured_fraction_full 0.998
_diffrn_reflns_Laue_measured_fraction_max 0.997
_diffrn_reflns_limit_h_max 10
_diffrn_reflns_limit_h_min -10
_diffrn_reflns_limit_k_max 13
_diffrn_reflns_limit_k_min -8
_diffrn_reflns_limit_l_max 20
_diffrn_reflns_limit_l_min -17
_diffrn_reflns_number 4429
_diffrn_reflns_point_group_measured_fraction_full 0.921
_diffrn_reflns_point_group_measured_fraction_max 0.921
_diffrn_reflns_theta_full 25.001
_diffrn_reflns_theta_max 25.001
_diffrn_reflns_theta_min 2.915
_diffrn_source 'fine-focus sealed X-ray tube'
_exptl_absorpt_coefficient_mu 0.098
_exptl_absorpt_correction_T_max 1.00000
_exptl_absorpt_correction_T_min 0.62902
_exptl_absorpt_process_details
;
CrysAlisPro 1.171.39.7e (Rigaku Oxford Diffraction, 2015)
Empirical absorption correction using spherical harmonics,
 implemented in SCALE3 ABSPACK scaling algorithm.
;
_exptl_crystal_colour blue
_exptl_crystal_density_diffrn 1.317
_exptl_crystal_description stick
_exptl_crystal_F_000 728
_exptl_crystal_size_max 0.15
_exptl_crystal_size_mid 0.08
_exptl_crystal_size_min 0.05
_refine_diff_density_max 0.132
_refine_diff_density_min -0.247
_refine_diff_density_rms 0.042
_refine_ls_abs_structure_details
;
 Flack x determined using 475 quotients [(I+)-(I-)]/[(I+)+(I-)]
 (Parsons, Flack and Wagner, Acta Cryst. B69 (2013) 249-259).
;
_refine_ls_abs_structure_Flack -0.4(7)
_refine_ls_extinction_method none
_refine_ls_goodness_of_fit_ref 1.014
_refine_ls_hydrogen_treatment constr
_refine_ls_matrix_type full
_refine_ls_number_parameters 227
_refine_ls_number_reflns 2833
_refine_ls_number_restraints 0
_refine_ls_restrained_S_all 1.014
_refine_ls_R_factor_all 0.0948
_refine_ls_R_factor_gt 0.0455
_refine_ls_shift/su_max 0.000
_refine_ls_shift/su_mean 0.000
_refine_ls_structure_factor_coef Fsqd
_refine_ls_weighting_details 'w=1/[\s^2^(Fo^2^)+(0.0354P)^2^] where P=(Fo^2^+2Fc^2^)/3'
_refine_ls_weighting_scheme calc
_refine_ls_wR_factor_gt 0.0864
_refine_ls_wR_factor_ref 0.1166
_reflns_Friedel_coverage 0.599
_reflns_Friedel_fraction_full 0.817
_reflns_Friedel_fraction_max 0.816
_reflns_number_gt 1830
_reflns_number_total 2833
_reflns_threshold_expression 'I > 2\s(I)'
_cod_data_source_file d2sc00299j7.cif
_cod_data_source_block 14
_cod_database_code 1566691
_shelx_shelxl_version_number 2018/3
_shelx_space_group_comment
;
The symmetry employed for this shelxl refinement is uniquely defined
by the following loop, which should always be used as a source of
symmetry information in preference to the above space-group names.
They are only intended as comments.
;

loop_
_space_group_symop_operation_xyz
'x, y, z'
'-x+1/2, -y, z+1/2'
'x+1/2, -y+1/2, -z'
'-x, y+1/2, -z+1/2'

loop_
_atom_site_label
_atom_site_type_symbol
_atom_site_fract_x
_atom_site_fract_y
_atom_site_fract_z
_atom_site_U_iso_or_equiv
_atom_site_adp_type
_atom_site_occupancy
_atom_site_site_symmetry_order
_atom_site_calc_flag
_atom_site_refinement_flags_posn
_atom_site_refinement_flags_adp
_atom_site_refinement_flags_occupancy
_atom_site_disorder_assembly
_atom_site_disorder_group
F001 F 0.4528(4) 0.3497(2) 0.41758(17) 0.0819(9) Uani 1 1 d . . . . .
O002 O 0.5796(5) 0.9845(3) 0.4025(2) 0.0725(10) Uani 1 1 d . . . . .
F003 F 0.6828(4) 0.3483(3) 0.36762(18) 0.0922(11) Uani 1 1 d . . . . .
N004 N 0.6994(5) 1.0134(3) 0.5144(2) 0.0584(10) Uani 1 1 d . . . . .
H004 H 0.782254 1.033881 0.535240 0.070 Uiso 1 1 calc R U . . .
N005 N 0.5562(4) 0.7811(3) 0.49547(19) 0.0567(10) Uani 1 1 d . . . . .
H005 H 0.528037 0.831483 0.461064 0.068 Uiso 1 1 calc R U . . .
N006 N 0.6420(5) 0.4588(3) 0.4836(2) 0.0609(11) Uani 1 1 d . . . . .
N007 N 0.5445(5) 0.5323(3) 0.3619(2) 0.0578(10) Uani 1 1 d . . . . .
C008 C 0.6879(6) 1.0237(4) 0.4370(3) 0.0581(13) Uani 1 1 d . . . . .
C009 C 0.6906(5) 0.5652(4) 0.5914(3) 0.0636(13) Uani 1 1 d . . . . .
H009 H 0.696588 0.627279 0.626997 0.076 Uiso 1 1 calc R U . . .
C00A C 0.6309(5) 0.5732(4) 0.5169(3) 0.0548(12) Uani 1 1 d . . . . .
C00B C 0.5782(5) 0.8327(4) 0.5722(2) 0.0528(11) Uani 1 1 d . . . . .
H00B H 0.673781 0.805160 0.592649 0.063 Uiso 1 1 calc R U . . .
C00C C 0.7059(6) 0.3854(5) 0.5359(4) 0.0756(16) Uani 1 1 d . . . . .
H00C H 0.725096 0.303974 0.528499 0.091 Uiso 1 1 calc R U . . .
C00D C 0.5733(5) 0.6685(4) 0.4712(2) 0.0487(11) Uani 1 1 d . . . . .
C00E C 0.5377(5) 0.6464(4) 0.3928(2) 0.0519(11) Uani 1 1 d . . . . .
C00F C 0.4549(6) 0.7953(5) 0.6261(3) 0.0692(14) Uani 1 1 d . . . . .
H00A H 0.452633 0.708169 0.629813 0.083 Uiso 1 1 calc R U . . .
H00D H 0.360041 0.821802 0.605791 0.083 Uiso 1 1 calc R U . . .
C00G C 0.4947(6) 0.7246(4) 0.3347(2) 0.0617(13) Uani 1 1 d . . . . .
H00G H 0.480500 0.807222 0.339435 0.074 Uiso 1 1 calc R U . . .
C00H C 0.4766(6) 0.6569(4) 0.2678(3) 0.0727(15) Uani 1 1 d . . . . .
H00H H 0.449135 0.685958 0.219987 0.087 Uiso 1 1 calc R U . . .
C00I C 0.5814(6) 0.9704(4) 0.5640(2) 0.0568(12) Uani 1 1 d . . . . .
H00I H 0.485978 0.996548 0.542638 0.068 Uiso 1 1 calc R U . . .
C00J C 0.8136(6) 1.0826(4) 0.3972(3) 0.0768(16) Uani 1 1 d . . . . .
H00E H 0.845539 1.033159 0.355329 0.115 Uiso 1 1 calc R U . . .
H00F H 0.894638 1.093391 0.432380 0.115 Uiso 1 1 calc R U . . .
H00J H 0.782325 1.159627 0.378216 0.115 Uiso 1 1 calc R U . . .
C00K C 0.7383(6) 0.4486(5) 0.6018(4) 0.0767(17) Uani 1 1 d . . . . .
H00K H 0.784187 0.417923 0.645320 0.092 Uiso 1 1 calc R U . . .
C00L C 0.5071(7) 0.5392(4) 0.2863(3) 0.0730(15) Uani 1 1 d . . . . .
H00L H 0.502990 0.474527 0.252647 0.088 Uiso 1 1 calc R U . . .
C00M C 0.4819(8) 0.9851(5) 0.6994(3) 0.0899(18) Uani 1 1 d . . . . .
H00M H 0.385279 1.014048 0.682885 0.108 Uiso 1 1 calc R U . . .
H00N H 0.502397 1.019288 0.749306 0.108 Uiso 1 1 calc R U . . .
C00N C 0.4775(7) 0.8490(5) 0.7058(3) 0.0828(17) Uani 1 1 d . . . . .
H00O H 0.396571 0.824790 0.739109 0.099 Uiso 1 1 calc R U . . .
H00P H 0.569945 0.819741 0.727518 0.099 Uiso 1 1 calc R U . . .
C00O C 0.5991(7) 1.0272(5) 0.6434(3) 0.0785(17) Uani 1 1 d . . . . .
H00Q H 0.696700 1.007377 0.663426 0.094 Uiso 1 1 calc R U . . .
H00R H 0.593290 1.114089 0.638651 0.094 Uiso 1 1 calc R U . . .
B1 B 0.5811(7) 0.4184(5) 0.4055(4) 0.0644(16) Uani 1 1 d . . . . .

loop_
_atom_site_aniso_label
_atom_site_aniso_U_11
_atom_site_aniso_U_22
_atom_site_aniso_U_33
_atom_site_aniso_U_23
_atom_site_aniso_U_13
_atom_site_aniso_U_12
F001 0.097(2) 0.0641(15) 0.085(2) -0.0025(15) 0.008(2) -0.0152(18)
O002 0.086(3) 0.071(2) 0.061(2) 0.0077(18) -0.012(2) -0.004(2)
F003 0.108(2) 0.0786(18) 0.090(2) -0.0094(18) 0.021(2) 0.0314(19)
N004 0.066(3) 0.062(2) 0.048(2) 0.000(2) -0.005(2) -0.001(2)
N005 0.077(3) 0.055(2) 0.039(2) 0.0012(18) -0.007(2) 0.005(2)
N006 0.066(2) 0.053(2) 0.064(3) 0.010(2) 0.003(2) 0.006(2)
N007 0.067(3) 0.057(2) 0.049(2) -0.0060(19) 0.004(2) 0.003(2)
C008 0.067(3) 0.049(3) 0.058(3) 0.001(3) 0.002(3) 0.012(3)
C009 0.060(3) 0.072(3) 0.059(3) 0.013(3) -0.011(3) -0.011(3)
C00A 0.052(3) 0.055(3) 0.057(3) 0.006(3) -0.001(3) -0.001(2)
C00B 0.060(3) 0.064(3) 0.035(2) -0.003(2) -0.004(2) -0.001(2)
C00C 0.075(4) 0.067(3) 0.085(4) 0.019(3) 0.002(4) 0.004(3)
C00D 0.048(2) 0.058(3) 0.039(2) 0.001(2) 0.003(2) -0.002(2)
C00E 0.057(3) 0.054(2) 0.045(3) 0.000(2) 0.000(2) 0.006(2)
C00F 0.063(3) 0.092(3) 0.053(3) 0.000(3) 0.001(3) -0.004(3)
C00G 0.072(3) 0.064(3) 0.049(3) -0.005(2) -0.001(3) 0.008(3)
C00H 0.090(4) 0.080(3) 0.048(3) 0.002(3) -0.003(3) 0.005(3)
C00I 0.063(3) 0.062(3) 0.045(3) -0.005(2) -0.005(3) 0.008(3)
C00J 0.079(4) 0.070(3) 0.081(4) 0.017(3) -0.001(3) 0.013(3)
C00K 0.075(4) 0.079(4) 0.076(4) 0.031(3) -0.013(3) -0.003(3)
C00L 0.091(4) 0.076(3) 0.052(3) -0.012(3) 0.007(3) -0.003(3)
C00M 0.099(5) 0.108(4) 0.063(4) -0.024(3) -0.001(4) 0.019(4)
C00N 0.088(4) 0.121(4) 0.040(3) -0.005(3) 0.013(3) -0.001(4)
C00O 0.097(4) 0.077(3) 0.062(4) -0.017(3) -0.006(4) 0.010(3)
B1 0.072(4) 0.057(3) 0.064(4) -0.006(3) 0.008(4) 0.006(3)

loop_
_atom_type_symbol
_atom_type_description
_atom_type_scat_dispersion_real
_atom_type_scat_dispersion_imag
_atom_type_scat_source
C C 0.0033 0.0016 'International Tables Vol C Tables 4.2.6.8 and 6.1.1.4'
H H 0.0000 0.0000 'International Tables Vol C Tables 4.2.6.8 and 6.1.1.4'
B B 0.0013 0.0007 'International Tables Vol C Tables 4.2.6.8 and 6.1.1.4'
F F 0.0171 0.0103 'International Tables Vol C Tables 4.2.6.8 and 6.1.1.4'
N N 0.0061 0.0033 'International Tables Vol C Tables 4.2.6.8 and 6.1.1.4'
O O 0.0106 0.0060 'International Tables Vol C Tables 4.2.6.8 and 6.1.1.4'

loop_
_geom_angle_atom_site_label_1
_geom_angle_atom_site_label_2
_geom_angle_atom_site_label_3
_geom_angle
_geom_angle_site_symmetry_1
_geom_angle_site_symmetry_3
_geom_angle_publ_flag
C008 N004 C00I 124.5(4) . . ?
C008 N004 H004 117.8 . . ?
C00I N004 H004 117.8 . . ?
C00D N005 C00B 130.0(3) . . ?
C00D N005 H005 115.0 . . ?
C00B N005 H005 115.0 . . ?
C00C N006 C00A 107.3(4) . . ?
C00C N006 B1 125.1(4) . . ?
C00A N006 B1 127.4(4) . . ?
C00L N007 C00E 108.4(4) . . ?
C00L N007 B1 126.1(4) . . ?
C00E N007 B1 125.5(4) . . ?
O002 C008 N004 121.4(5) . . ?
O002 C008 C00J 122.2(5) . . ?
N004 C008 C00J 116.5(5) . . ?
C00K C009 C00A 107.4(5) . . ?
C00K C009 H009 126.3 . . ?
C00A C009 H009 126.3 . . ?
N006 C00A C009 107.4(4) . . ?
N006 C00A C00D 117.9(4) . . ?
C009 C00A C00D 134.7(4) . . ?
N005 C00B C00F 111.3(4) . . ?
N005 C00B C00I 107.8(3) . . ?
C00F C00B C00I 110.2(4) . . ?
N005 C00B H00B 109.2 . . ?
C00F C00B H00B 109.2 . . ?
C00I C00B H00B 109.2 . . ?
N006 C00C C00K 110.3(5) . . ?
N006 C00C H00C 124.9 . . ?
C00K C00C H00C 124.9 . . ?
N005 C00D C00A 124.2(4) . . ?
N005 C00D C00E 116.3(4) . . ?
C00A C00D C00E 119.5(4) . . ?
N007 C00E C00G 107.5(4) . . ?
N007 C00E C00D 121.6(4) . . ?
C00G C00E C00D 130.9(4) . . ?
C00B C00F C00N 111.3(4) . . ?
C00B C00F H00A 109.4 . . ?
C00N C00F H00A 109.4 . . ?
C00B C00F H00D 109.4 . . ?
C00N C00F H00D 109.4 . . ?
H00A C00F H00D 108.0 . . ?
C00E C00G C00H 107.8(4) . . ?
C00E C00G H00G 126.1 . . ?
C00H C00G H00G 126.1 . . ?
C00L C00H C00G 107.0(4) . . ?
C00L C00H H00H 126.5 . . ?
C00G C00H H00H 126.5 . . ?
N004 C00I C00O 109.3(4) . . ?
N004 C00I C00B 113.4(4) . . ?
C00O C00I C00B 109.1(4) . . ?
N004 C00I H00I 108.3 . . ?
C00O C00I H00I 108.3 . . ?
C00B C00I H00I 108.3 . . ?
C008 C00J H00E 109.5 . . ?
C008 C00J H00F 109.5 . . ?
H00E C00J H00F 109.5 . . ?
C008 C00J H00J 109.5 . . ?
H00E C00J H00J 109.5 . . ?
H00F C00J H00J 109.5 . . ?
C009 C00K C00C 107.6(5) . . ?
C009 C00K H00K 126.2 . . ?
C00C C00K H00K 126.2 . . ?
N007 C00L C00H 109.3(4) . . ?
N007 C00L H00L 125.3 . . ?
C00H C00L H00L 125.3 . . ?
C00O C00M C00N 112.0(5) . . ?
C00O C00M H00M 109.2 . . ?
C00N C00M H00M 109.2 . . ?
C00O C00M H00N 109.2 . . ?
C00N C00M H00N 109.2 . . ?
H00M C00M H00N 107.9 . . ?
C00M C00N C00F 109.0(4) . . ?
C00M C00N H00O 109.9 . . ?
C00F C00N H00O 109.9 . . ?
C00M C00N H00P 109.9 . . ?
C00F C00N H00P 109.9 . . ?
H00O C00N H00P 108.3 . . ?
C00M C00O C00I 112.7(5) . . ?
C00M C00O H00Q 109.0 . . ?
C00I C00O H00Q 109.0 . . ?
C00M C00O H00R 109.0 . . ?
C00I C00O H00R 109.0 . . ?
H00Q C00O H00R 107.8 . . ?
F003 B1 F001 108.2(4) . . ?
F003 B1 N007 112.1(5) . . ?
F001 B1 N007 110.7(5) . . ?
F003 B1 N006 110.9(5) . . ?
F001 B1 N006 108.6(5) . . ?
N007 B1 N006 106.3(4) . . ?

loop_
_geom_bond_atom_site_label_1
_geom_bond_atom_site_label_2
_geom_bond_distance
_geom_bond_site_symmetry_2
_geom_bond_publ_flag
F001 B1 1.399(7) . ?
O002 C008 1.225(6) . ?
F003 B1 1.372(6) . ?
N004 C008 1.361(6) . ?
N004 C00I 1.451(6) . ?
N004 H004 0.8600 . ?
N005 C00D 1.330(5) . ?
N005 C00B 1.472(5) . ?
N005 H005 0.8600 . ?
N006 C00C 1.353(6) . ?
N006 C00A 1.401(5) . ?
N006 B1 1.538(7) . ?
N007 C00L 1.366(6) . ?
N007 C00E 1.380(5) . ?
N007 B1 1.514(6) . ?
C008 C00J 1.481(7) . ?
C009 C00K 1.377(7) . ?
C009 C00A 1.413(6) . ?
C009 H009 0.9300 . ?
C00A C00D 1.424(6) . ?
C00B C00F 1.513(6) . ?
C00B C00I 1.537(5) . ?
C00B H00B 0.9800 . ?
C00C C00K 1.381(7) . ?
C00C H00C 0.9300 . ?
C00D C00E 1.428(5) . ?
C00E C00G 1.392(5) . ?
C00F C00N 1.529(6) . ?
C00F H00A 0.9700 . ?
C00F H00D 0.9700 . ?
C00G C00H 1.400(6) . ?
C00G H00G 0.9300 . ?
C00H C00L 1.374(6) . ?
C00H H00H 0.9300 . ?
C00I C00O 1.533(6) . ?
C00I H00I 0.9800 . ?
C00J H00E 0.9600 . ?
C00J H00F 0.9600 . ?
C00J H00J 0.9600 . ?
C00K H00K 0.9300 . ?
C00L H00L 0.9300 . ?
C00M C00O 1.512(7) . ?
C00M C00N 1.517(7) . ?
C00M H00M 0.9700 . ?
C00M H00N 0.9700 . ?
C00N H00O 0.9700 . ?
C00N H00P 0.9700 . ?
C00O H00Q 0.9700 . ?
C00O H00R 0.9700 . ?

loop_
_geom_torsion_atom_site_label_1
_geom_torsion_atom_site_label_2
_geom_torsion_atom_site_label_3
_geom_torsion_atom_site_label_4
_geom_torsion
_geom_torsion_site_symmetry_1
_geom_torsion_site_symmetry_2
_geom_torsion_site_symmetry_3
_geom_torsion_site_symmetry_4
_geom_torsion_publ_flag
C00I N004 C008 O002 -7.9(7) . . . . ?
C00I N004 C008 C00J 173.1(4) . . . . ?
C00C N006 C00A C009 -0.1(5) . . . . ?
B1 N006 C00A C009 174.6(5) . . . . ?
C00C N006 C00A C00D 177.0(4) . . . . ?
B1 N006 C00A C00D -8.3(7) . . . . ?
C00K C009 C00A N006 0.9(5) . . . . ?
C00K C009 C00A C00D -175.5(5) . . . . ?
C00D N005 C00B C00F -73.1(6) . . . . ?
C00D N005 C00B C00I 166.0(5) . . . . ?
C00A N006 C00C C00K -0.7(6) . . . . ?
B1 N006 C00C C00K -175.6(5) . . . . ?
C00B N005 C00D C00A -5.5(8) . . . . ?
C00B N005 C00D C00E 177.9(5) . . . . ?
N006 C00A C00D N005 179.8(4) . . . . ?
C009 C00A C00D N005 -4.1(8) . . . . ?
N006 C00A C00D C00E -3.7(6) . . . . ?
C009 C00A C00D C00E 172.4(5) . . . . ?
C00L N007 C00E C00G 0.2(6) . . . . ?
B1 N007 C00E C00G -177.5(5) . . . . ?
C00L N007 C00E C00D -179.0(5) . . . . ?
B1 N007 C00E C00D 3.3(7) . . . . ?
N005 C00D C00E N007 -177.1(4) . . . . ?
C00A C00D C00E N007 6.1(7) . . . . ?
N005 C00D C00E C00G 4.0(8) . . . . ?
C00A C00D C00E C00G -172.8(5) . . . . ?
N005 C00B C00F C00N -179.9(4) . . . . ?
C00I C00B C00F C00N -60.4(5) . . . . ?
N007 C00E C00G C00H -0.5(6) . . . . ?
C00D C00E C00G C00H 178.6(5) . . . . ?
C00E C00G C00H C00L 0.6(6) . . . . ?
C008 N004 C00I C00O -151.9(4) . . . . ?
C008 N004 C00I C00B 86.1(5) . . . . ?
N005 C00B C00I N004 -59.7(5) . . . . ?
C00F C00B C00I N004 178.7(4) . . . . ?
N005 C00B C00I C00O 178.2(4) . . . . ?
C00F C00B C00I C00O 56.5(5) . . . . ?
C00A C009 C00K C00C -1.3(6) . . . . ?
N006 C00C C00K C009 1.3(6) . . . . ?
C00E N007 C00L C00H 0.2(6) . . . . ?
B1 N007 C00L C00H 177.9(5) . . . . ?
C00G C00H C00L N007 -0.5(6) . . . . ?
C00O C00M C00N C00F -55.4(7) . . . . ?
C00B C00F C00N C00M 58.7(6) . . . . ?
C00N C00M C00O C00I 54.9(6) . . . . ?
N004 C00I C00O C00M -178.9(4) . . . . ?
C00B C00I C00O C00M -54.3(6) . . . . ?
C00L N007 B1 F003 48.9(8) . . . . ?
C00E N007 B1 F003 -133.9(5) . . . . ?
C00L N007 B1 F001 -72.0(7) . . . . ?
C00E N007 B1 F001 105.3(6) . . . . ?
C00L N007 B1 N006 170.3(5) . . . . ?
C00E N007 B1 N006 -12.5(7) . . . . ?
C00C N006 B1 F003 -48.7(7) . . . . ?
C00A N006 B1 F003 137.4(4) . . . . ?
C00C N006 B1 F001 70.1(6) . . . . ?
C00A N006 B1 F001 -103.8(5) . . . . ?
C00C N006 B1 N007 -170.8(4) . . . . ?
C00A N006 B1 N007 15.3(7) . . . . ?
